data_4517381
loop_
_publ_author_name
'Liang, Jie'
'Li, Xiaohang'
'Xi, Rubing'
'Shan, Guangcun'
'Li, Pei-Zhou'
'Liu, Jia'
'Zhao, Yanli'
'Zou, Ruqiang'

_publ_section_title
;
 A Robust Aluminum Metal-Organic Framework with Temperature-Induced
 Breathing Effect
;
_journal_name_full 'ACS Materials Letters'
_journal_page_first 220
_journal_paper_doi 10.1021/acsmaterialslett.9b00399
_journal_year 2020
_chemical_formula_analytical Al2(OH)2(C12N2O4H2)(H2O)0.5
_chemical_formula_moiety Al2(OH)2(C12N2O4H2)(H2O)0.5
_chemical_formula_sum 'C24 Al2 N4 O12'
_chemical_formula_weight 590.2466
_chemical_name_common 'a aluminum based metal organic framework'
_chemical_name_systematic 1np
_space_group_IT_number 15
_space_group_name_Hall '-I 2yc'
_space_group_name_H-M_alt 'I 1 2/c 1'
_symmetry_cell_setting monoclinic
_symmetry_Int_Tables_number 15
_symmetry_space_group_name_Hall '-I 2yc'
_symmetry_space_group_name_H-M 'I 1 2/c 1'
_cell_angle_alpha 90
_cell_angle_beta 90.501
_cell_angle_gamma 90
_cell_formula_units_Z 2
_cell_length_a 24.7458
_cell_length_b 5.635
_cell_length_c 7.0259
_cell_measurement_temperature 293
_cell_volume 979.672
_computing_structure_refinement 'Topas Academic V4.1'
_diffrn_ambient_temperature 293
_diffrn_measurement_device 'Panalytical Enptrean'
_diffrn_measurement_device_type 'Panalytical Enptrean'
_diffrn_radiation_monochromator 'Ge 1 1 1'
_diffrn_radiation_probe x-ray
_diffrn_radiation_source 'X-ray tube'
_diffrn_radiation_type 'Cu K\a1'
_diffrn_radiation_wavelength 1.540596
_exptl_crystal_colour white
_exptl_crystal_description plate
_exptl_crystal_recrystallization_method 'hydrothermal synthesis'
_pd_char_colour white
_pd_char_particle_morphology plate
_pd_meas_2theta_range_inc 0.013
_pd_meas_2theta_range_max 119.990
_pd_meas_2theta_range_min 3.003
_pd_meas_number_of_points 9000
_pd_proc_ls_background_function 'Chebychev polynomial'
_pd_proc_ls_pref_orient_corr ' ?'
_pd_proc_ls_profile_function 'PearsonVII Peak Type'
_pd_proc_ls_prof_R_factor 0.07915
_pd_proc_ls_prof_wR_expected 0.02853
_pd_proc_ls_prof_wR_factor 0.10987
_pd_spec_mounting ' ?'
_pd_spec_mount_mode transmission
_pd_spec_shape flat_sheet
_refine_ls_goodness_of_fit_all 3.862
_refine_ls_number_parameters 108
_refine_ls_R_I_factor 2.24
_cod_data_source_file tz9b00399_si_002.cif
_cod_data_source_block
;
;
_cod_depositor_comments
;
The following automatic conversions were performed:

data item '_diffrn_radiation_probe' value 'X-ray' was changed to
'x-ray' in accordance with the
/home/data/users/saulius/crontab/automatic-downloads/rss-feeds/ACS/lib/dictionaries/cif_core.dic
dictionary named 'cif_core.dic' version 2.4.2 last updated on
2011-04-26.

Automatic conversion script
Id: cif_fix_values 7556 2019-12-06 15:28:31Z antanas 
;
_cod_original_cell_volume 979.6722
_cod_database_code 4517381

loop_
_symmetry_equiv_pos_site_id
_symmetry_equiv_pos_as_xyz
1 x,y,z
2 -x,y,-z+1/2
3 -x,-y,-z
4 x,-y,z+1/2
5 x+1/2,y+1/2,z+1/2
6 -x+1/2,y+1/2,-z
7 -x+1/2,-y+1/2,-z+1/2
8 x+1/2,-y+1/2,z

loop_
_atom_site_label
_atom_site_type_symbol
_atom_site_fract_x
_atom_site_fract_y
_atom_site_fract_z
_atom_site_adp_type
_atom_site_U_iso_or_equiv
_atom_site_site_symmetry_multiplicity
_atom_site_occupancy
_atom_site_calc_flag
Al1 Al 0 0 0.5 Uiso 0.4999 4 1 d
O1 O 0.945295 0.190883 0.547193 Uiso 1.3695 8 1 d
O2 O 0.045691 0.77296 0.067567 Uiso 1.3695 8 1 d
O3 O 1 0.083435 0.25 Uiso 1.3695 4 1 d
Ow O 0.5 1 0.75 Uiso 1.3695 4 1 d
C1 C 0.645666 0.267106 0.912337 Uiso 2.7444 8 1 d
C2 C 0.698139 0.256335 0.911271 Uiso 2.7444 8 1 d
C3 C 0.644441 0.275981 0.591926 Uiso 2.7444 8 1 d
C4 N 0.696914 0.265209 0.59086 Uiso 2.7444 8 1 d
C6 C 0.618817 0.276929 0.752664 Uiso 2.7444 8 1 d
C5 C 0.566343 0.287701 0.75373 Uiso 2.7444 8 1 d
C7 C 0.723763 0.255386 0.750533 Uiso 2.7444 8 1 d

loop_
_atom_type_symbol
_atom_type_scat_dispersion_real
_atom_type_scat_dispersion_imag
_atom_type_scat_source
C 0.0033 0.0016 'International Tables Vol C tables 4.2.6.8 and 6.1.1.1'
Al 0.0645 0.0514 'International Tables Vol C tables 4.2.6.8 and 6.1.1.1'
N 0.0061 0.0033 'International Tables Vol C tables 4.2.6.8 and 6.1.1.1'
O 0.0106 0.0060 'International Tables Vol C tables 4.2.6.8 and 6.1.1.1'

loop_
_geom_angle_atom_site_label_1
_geom_angle_atom_site_label_2
_geom_angle_atom_site_label_3
_geom_angle_site_symmetry_1
_geom_angle_site_symmetry_3
_geom_angle
C2 C1 C6 . . 120
C1 C2 C7 . . 120
C4 C3 C6 . . 120
C3 C4 C7 . . 120
C1 C6 C3 . . 120
C1 C6 C5 . . 120
C3 C6 C5 . . 120
O1 C5 O2 7_656 5_545 147.04
O1 C5 C6 7_656 . 102.62
O2 C5 C6 5_545 . 110.35
C2 C7 C4 . . 120
C2 C7 C7 . 7_656 120
C4 C7 C7 . 7_656 120

loop_
_geom_bond_atom_site_label_1
_geom_bond_atom_site_label_2
_geom_bond_site_symmetry_2
_geom_bond_distance
O1 C5 7_656 1.4356
O2 C5 5_454 1.4026
C1 C2 . 1.3
C1 C6 . 1.3
C2 C7 . 1.3
C3 C4 . 1.3
C3 C6 . 1.3
C4 C7 . 1.3
C6 C5 . 1.3
C7 C7 7_656 1.3
